data_7247222
loop_
_publ_author_name
'Kim, Gyeongwoo'
'Han, Jihun'
'Kim, Dongwon'
'Jung, Ok-Sang'

_publ_section_title
;
 Single crystals of cyclodimeric zinc(ii) complexes containing
 9,10-bis((isoquinolin-5-yloxy)methyl)anthracene: reversible adsorption of
 target molecules and recognition of CH2I2 in an SCSC mode
;
_journal_issue 36
_journal_name_full CrystEngComm
_journal_page_first 5077
_journal_page_last 5084
_journal_paper_doi 10.1039/D3CE00671A
_journal_volume 25
_journal_year 2023
_chemical_formula_sum 'C217 H210 Cl10 N8 O12 Zn4'
_chemical_formula_weight 3737.90
_space_group_crystal_system triclinic
_space_group_IT_number 2
_space_group_name_Hall '-P 1'
_space_group_name_H-M_alt 'P -1'
_atom_sites_solution_hydrogens geom
_atom_sites_solution_primary dual
_audit_creation_method SHELXL-2019/3
_audit_update_record
;
2023-07-04 deposited with the CCDC.	2023-08-16 downloaded from the CCDC.
;
_cell_angle_alpha 76.66(3)
_cell_angle_beta 72.73(3)
_cell_angle_gamma 85.85(3)
_cell_formula_units_Z 1
_cell_length_a 13.164(3)
_cell_length_b 17.894(4)
_cell_length_c 21.651(4)
_cell_measurement_reflns_used 150855
_cell_measurement_temperature 100(2)
_cell_measurement_theta_max 33.548
_cell_measurement_theta_min 0.361
_cell_volume 4739(2)
_computing_cell_refinement 'HKL3000sm (Otwinowski & Minor, 1997)'
_computing_data_collection 'PAL BL2D-SMDC Program (Shin et. al, 2016)'
_computing_data_reduction 'HKL3000sm (Otwinowski & Minor, 1997)'
_computing_molecular_graphics ORTEP
_computing_publication_material CIFTAB
_computing_structure_refinement 'SHELXL-2019/2 (Sheldrick, 2019)'
_computing_structure_solution 'SHELXT 2018/2 (Sheldrick, 2018)'
_diffrn_ambient_temperature 100(2)
_diffrn_measured_fraction_theta_full 0.999
_diffrn_measured_fraction_theta_max 1.000
_diffrn_measurement_device_type 'Rayonix MX225HS CCD area detector'
_diffrn_measurement_method 'omega scan'
_diffrn_radiation_type synchrotron
_diffrn_radiation_wavelength 0.630
_diffrn_reflns_av_R_equivalents 0.0162
_diffrn_reflns_av_unetI/netI 0.0283
_diffrn_reflns_Laue_measured_fraction_full 0.999
_diffrn_reflns_Laue_measured_fraction_max 1.000
_diffrn_reflns_limit_h_max 17
_diffrn_reflns_limit_h_min -17
_diffrn_reflns_limit_k_max 24
_diffrn_reflns_limit_k_min -24
_diffrn_reflns_limit_l_max 29
_diffrn_reflns_limit_l_min -29
_diffrn_reflns_number 47887
_diffrn_reflns_point_group_measured_fraction_full 0.999
_diffrn_reflns_point_group_measured_fraction_max 1.000
_diffrn_reflns_theta_full 22.210
_diffrn_reflns_theta_max 25.000
_diffrn_reflns_theta_min 1.212
_diffrn_source 'PLSII 2D bending magnet'
_exptl_absorpt_coefficient_mu 0.507
_exptl_absorpt_correction_T_max 1.000
_exptl_absorpt_correction_T_min 0.889
_exptl_absorpt_correction_type empirical
_exptl_absorpt_process_details 'HKL3000sm Scalepack(Otwinowski et.al,2003)'
_exptl_crystal_colour yellow
_exptl_crystal_density_diffrn 1.310
_exptl_crystal_description block
_exptl_crystal_F_000 1954
_exptl_crystal_size_max 0.080
_exptl_crystal_size_mid 0.070
_exptl_crystal_size_min 0.050
_refine_diff_density_max 1.633
_refine_diff_density_min -1.667
_refine_diff_density_rms 0.095
_refine_ls_extinction_method none
_refine_ls_goodness_of_fit_ref 1.163
_refine_ls_hydrogen_treatment constr
_refine_ls_matrix_type full
_refine_ls_number_parameters 1240
_refine_ls_number_reflns 23947
_refine_ls_number_restraints 2204
_refine_ls_restrained_S_all 1.139
_refine_ls_R_factor_all 0.0868
_refine_ls_R_factor_gt 0.0757
_refine_ls_shift/su_max 0.002
_refine_ls_shift/su_mean 0.000
_refine_ls_structure_factor_coef Fsqd
_refine_ls_weighting_details 'w=1/[\s^2^(Fo^2^)+(0.1376P)^2^+3.1169P] where P=(Fo^2^+2Fc^2^)/3'
_refine_ls_weighting_scheme calc
_refine_ls_wR_factor_gt 0.2352
_refine_ls_wR_factor_ref 0.2431
_reflns_Friedel_coverage 0.000
_reflns_number_gt 19006
_reflns_number_total 23947
_reflns_threshold_expression 'I > 2\s(I)'
_cod_data_source_file d3ce00671a2.cif
_cod_data_source_block ZnCl2_oX
_cod_depositor_comments 'Adding full bibliography for 7247220--7247223.cif.'
_cod_original_cell_volume 4738.8(19)
_cod_database_code 7247222
_shelx_shelxl_version_number 2019/3
_shelx_space_group_comment
;
The symmetry employed for this shelxl refinement is uniquely defined
by the following loop, which should always be used as a source of
symmetry information in preference to the above space-group names.
They are only intended as comments.
;
_shelx_estimated_absorpt_t_min 0.961
_shelx_estimated_absorpt_t_max 0.975

loop_
_space_group_symop_operation_xyz
'x, y, z'
'-x, -y, -z'

loop_
_atom_site_label
_atom_site_type_symbol
_atom_site_fract_x
_atom_site_fract_y
_atom_site_fract_z
_atom_site_U_iso_or_equiv
_atom_site_adp_type
_atom_site_occupancy
_atom_site_site_symmetry_order
_atom_site_calc_flag
_atom_site_refinement_flags_posn
_atom_site_refinement_flags_adp
_atom_site_refinement_flags_occupancy
_atom_site_disorder_assembly
_atom_site_disorder_group
Zn1 Zn 0.07934(3) 0.16752(2) 0.62944(2) 0.04156(11) Uani 1 1 d . . . . .
N2 N 0.1497(2) 0.10531(16) 0.69838(14) 0.0440(6) Uani 1 1 d . U . . .
O2 O 0.4116(2) 0.03108(14) 0.82658(13) 0.0508(5) Uani 1 1 d . U . . .
C2 C 0.4732(3) 0.4902(2) 0.8772(2) 0.0573(9) Uani 1 1 d . U . . .
H2 H 0.420509 0.491607 0.854927 0.069 Uiso 1 1 calc R U . . .
Cl2 Cl 0.02109(6) 0.27494(5) 0.66375(4) 0.04788(18) Uani 1 1 d . . . . .
Cl1 Cl -0.01694(7) 0.08962(5) 0.60434(5) 0.0528(2) Uani 1 1 d . . . . .
N1 N 0.5148(2) 0.55794(17) 0.87723(15) 0.0484(6) Uani 1 1 d . U . . .
C1 C 0.5873(3) 0.5563(2) 0.90923(17) 0.0480(7) Uani 1 1 d . U . . .
H1 H 0.615435 0.603578 0.909619 0.058 Uiso 1 1 calc R U . . .
O3 O 0.77858(19) 0.55878(14) 0.51977(12) 0.0469(5) Uani 1 1 d . U . . .
N3 N 0.5883(2) 0.64186(17) 0.72932(16) 0.0479(6) Uani 1 1 d . U . . .
C3 C 0.5039(3) 0.4209(2) 0.9075(2) 0.0540(8) Uani 1 1 d . U . . .
H3 H 0.473287 0.374976 0.906357 0.065 Uiso 1 1 calc R U . . .
O4 O 0.57250(17) 0.29725(13) 0.41608(12) 0.0439(5) Uani 1 1 d . U . . .
Cl5 Cl 0.5066(3) 0.4326(3) 0.5579(4) 0.292(4) Uani 1 1 d D U . . .
N4 N 0.2165(2) 0.19547(16) 0.55330(14) 0.0427(6) Uani 1 1 d . U . . .
C4 C 0.5818(3) 0.4181(2) 0.94056(17) 0.0451(7) Uani 1 1 d . U . . .
C32 C 0.2676(3) 0.1076(2) 0.76361(18) 0.0482(7) Uani 1 1 d . U . . .
H32 H 0.302139 0.135989 0.783528 0.058 Uiso 1 1 calc R U . . .
C35 C 0.6804(3) 0.67765(19) 0.70468(18) 0.0467(7) Uani 1 1 d . U . . .
H35 H 0.695775 0.712329 0.727956 0.056 Uiso 1 1 calc R U . . .
C36 C 0.5664(3) 0.5920(2) 0.69479(19) 0.0486(7) Uani 1 1 d . U . . .
H36 H 0.500358 0.565690 0.711894 0.058 Uiso 1 1 calc R U . . .
C38 C 0.7334(3) 0.61731(18) 0.61089(17) 0.0431(6) Uani 1 1 d . U . . .
C39 C 0.7572(3) 0.66791(19) 0.64654(17) 0.0442(7) Uani 1 1 d . U . . .
C3A C 1.0239(4) 0.8079(3) 0.6893(2) 0.0703(11) Uani 1 1 d . U . . .
H3A H 1.094518 0.805502 0.661502 0.084 Uiso 1 1 calc R U . . .
C3B C -0.0148(3) -0.1036(3) 0.8521(2) 0.0689(11) Uani 1 1 d . U . . .
H3B H -0.038680 -0.136853 0.830884 0.083 Uiso 1 1 calc R U . . .
O1 O 0.5749(2) 0.28494(14) 0.96548(14) 0.0531(6) Uani 1 1 d . U . . .
Zn2 Zn 0.48284(3) 0.65667(2) 0.81679(2) 0.04557(12) Uani 1 1 d . . . . .
Cl3 Cl 0.31696(7) 0.65179(5) 0.81326(4) 0.04771(18) Uani 1 1 d . . . . .
Cl4 Cl 0.53971(7) 0.75429(5) 0.84485(5) 0.05004(19) Uani 1 1 d . . . . .
C5 C 0.6241(3) 0.4876(2) 0.94249(17) 0.0462(7) Uani 1 1 d . U . . .
C6 C 0.7031(3) 0.4861(2) 0.9756(2) 0.0561(8) Uani 1 1 d . U . . .
H6 H 0.733302 0.532542 0.975959 0.067 Uiso 1 1 calc R U . . .
C7 C 0.7350(3) 0.4173(2) 1.0067(2) 0.0590(9) Uani 1 1 d . U . . .
H7 H 0.786595 0.416470 1.029675 0.071 Uiso 1 1 calc R U . . .
C8 C 0.6932(3) 0.3470(2) 1.00578(19) 0.0534(8) Uani 1 1 d . U . . .
H8 H 0.716290 0.299749 1.028081 0.064 Uiso 1 1 calc R U . . .
C9 C 0.6193(3) 0.3476(2) 0.97248(18) 0.0473(7) Uani 1 1 d . U . . .
C10 C 0.6162(3) 0.2102(2) 0.98849(19) 0.0487(7) Uani 1 1 d . U . . .
H10A H 0.587830 0.193593 1.037261 0.058 Uiso 1 1 calc R U . . .
H10B H 0.694817 0.211336 0.976487 0.058 Uiso 1 1 calc R U . . .
C11 C 0.5806(3) 0.15638(19) 0.95490(17) 0.0453(7) Uani 1 1 d . U . . .
C12 C 0.6481(3) 0.1408(2) 0.89548(18) 0.0503(7) Uani 1 1 d . U . . .
C13 C 0.7476(3) 0.1797(3) 0.8619(2) 0.0624(10) Uani 1 1 d . U . . .
H13 H 0.770348 0.215791 0.881050 0.075 Uiso 1 1 calc R U . . .
C14 C 0.8096(4) 0.1658(3) 0.8032(2) 0.0736(12) Uani 1 1 d . U . . .
H14 H 0.874832 0.192529 0.781727 0.088 Uiso 1 1 calc R U . . .
C15 C 0.7789(4) 0.1126(3) 0.7740(2) 0.0762(13) Uani 1 1 d . U . . .
H15 H 0.823611 0.103648 0.732950 0.091 Uiso 1 1 calc R U . . .
C16 C 0.6864(4) 0.0737(3) 0.8034(2) 0.0647(10) Uani 1 1 d . U . . .
H16 H 0.667836 0.036980 0.783171 0.078 Uiso 1 1 calc R U . . .
C17 C 0.6155(3) 0.0872(2) 0.86483(18) 0.0515(8) Uani 1 1 d . U . . .
C18 C 0.5164(3) 0.0513(2) 0.89394(17) 0.0471(7) Uani 1 1 d . U . . .
C19 C 0.4459(3) 0.0720(2) 0.94979(17) 0.0468(7) Uani 1 1 d . U . . .
C20 C 0.3397(3) 0.0426(2) 0.97731(19) 0.0568(9) Uani 1 1 d . U . . .
H20 H 0.316577 0.007498 0.957457 0.068 Uiso 1 1 calc R U . . .
C21 C 0.2718(4) 0.0637(3) 1.0306(2) 0.0680(11) Uani 1 1 d . U . . .
H21 H 0.201844 0.043353 1.047630 0.082 Uiso 1 1 calc R U . . .
C22 C 0.3035(3) 0.1157(3) 1.0615(2) 0.0640(10) Uani 1 1 d . U . . .
H22 H 0.254808 0.129937 1.099186 0.077 Uiso 1 1 calc R U . . .
C23 C 0.4027(3) 0.1451(2) 1.03772(18) 0.0519(8) Uani 1 1 d . U . . .
H23 H 0.422792 0.179997 1.059074 0.062 Uiso 1 1 calc R U . . .
C24 C 0.4785(3) 0.12506(19) 0.98107(17) 0.0454(7) Uani 1 1 d . U . . .
C25 C 0.4799(3) -0.0080(2) 0.86555(19) 0.0513(8) Uani 1 1 d . U . . .
H25A H 0.541874 -0.031027 0.837311 0.062 Uiso 1 1 calc R U . . .
H25B H 0.440372 -0.049487 0.901700 0.062 Uiso 1 1 calc R U . . .
C26 C 0.3575(3) -0.0137(2) 0.80387(16) 0.0451(7) Uani 1 1 d . U . . .
C27 C 0.3677(3) -0.0913(2) 0.81088(17) 0.0497(7) Uani 1 1 d . U . . .
H27 H 0.415774 -0.118638 0.833214 0.060 Uiso 1 1 calc R U . . .
C28 C 0.3067(3) -0.1314(2) 0.78496(17) 0.0482(7) Uani 1 1 d . U . . .
H28 H 0.312881 -0.185660 0.791576 0.058 Uiso 1 1 calc R U . . .
C29 C 0.2396(3) -0.09402(19) 0.75094(17) 0.0453(7) Uani 1 1 d . U . . .
H29 H 0.200853 -0.121709 0.732883 0.054 Uiso 1 1 calc R U . . .
C30 C 0.2280(2) -0.01297(18) 0.74262(15) 0.0410(6) Uani 1 1 d . U . . .
C31 C 0.2850(3) 0.02766(19) 0.77027(16) 0.0432(6) Uani 1 1 d . U . . .
C33 C 0.2010(3) 0.1435(2) 0.72845(18) 0.0480(7) Uani 1 1 d . U . . .
H33 H 0.189533 0.197218 0.724580 0.058 Uiso 1 1 calc R U . . .
C34 C 0.1623(3) 0.02972(19) 0.70629(16) 0.0431(6) Uani 1 1 d . U . . .
H34 H 0.125120 0.003162 0.686452 0.052 Uiso 1 1 calc R U . . .
C37 C 0.6345(3) 0.57891(19) 0.63788(18) 0.0457(7) Uani 1 1 d . U . . .
H37 H 0.616076 0.543925 0.616004 0.055 Uiso 1 1 calc R U . . .
C40 C 0.8560(3) 0.7074(2) 0.62232(18) 0.0486(7) Uani 1 1 d . U . . .
H40 H 0.872409 0.741134 0.646062 0.058 Uiso 1 1 calc R U . . .
C41 C 0.9270(3) 0.6965(2) 0.56476(18) 0.0493(7) Uani 1 1 d . U . . .
H41 H 0.993087 0.722674 0.548767 0.059 Uiso 1 1 calc R U . . .
C42 C 0.9039(3) 0.6466(2) 0.52818(18) 0.0468(7) Uani 1 1 d . U . . .
H42 H 0.954226 0.640065 0.488009 0.056 Uiso 1 1 calc R U . . .
C43 C 0.8090(3) 0.60796(18) 0.55088(17) 0.0435(6) Uani 1 1 d . U . . .
C44 C 0.8586(3) 0.5387(2) 0.46383(18) 0.0474(7) Uani 1 1 d . U . . .
H44A H 0.921936 0.516677 0.477360 0.057 Uiso 1 1 calc R U . . .
H44B H 0.880838 0.585093 0.427962 0.057 Uiso 1 1 calc R U . . .
C45 C 0.8114(2) 0.48049(19) 0.43951(17) 0.0445(7) Uani 1 1 d . U . . .
C46 C 0.7839(2) 0.50184(19) 0.37947(17) 0.0449(7) Uani 1 1 d . U . . .
C47 C 0.7951(3) 0.5785(2) 0.34002(19) 0.0510(8) Uani 1 1 d . U . . .
H47 H 0.822289 0.616955 0.354524 0.061 Uiso 1 1 calc R U . . .
C48 C 0.7678(3) 0.5982(2) 0.2820(2) 0.0582(9) Uani 1 1 d . U . . .
H48 H 0.774338 0.649846 0.257444 0.070 Uiso 1 1 calc R U . . .
C49 C 0.7300(4) 0.5412(2) 0.2590(2) 0.0596(9) Uani 1 1 d . U . . .
H49 H 0.713179 0.554486 0.218091 0.072 Uiso 1 1 calc R U . . .
C50 C 0.7173(3) 0.4674(2) 0.29473(19) 0.0512(8) Uani 1 1 d . U . . .
H50 H 0.691059 0.430240 0.278305 0.061 Uiso 1 1 calc R U . . .
C51 C 0.7426(2) 0.44413(19) 0.35644(17) 0.0434(6) Uani 1 1 d . U . . .
C52 C 0.7291(2) 0.36816(19) 0.39448(17) 0.0434(6) Uani 1 1 d . U . . .
C53 C 0.7564(2) 0.34708(19) 0.45424(17) 0.0440(6) Uani 1 1 d . U . . .
C54 C 0.7454(3) 0.2708(2) 0.49360(19) 0.0509(7) Uani 1 1 d . U . . .
H54 H 0.717809 0.232193 0.479447 0.061 Uiso 1 1 calc R U . . .
C55 C 0.7734(3) 0.2518(2) 0.5509(2) 0.0564(8) Uani 1 1 d . U . . .
H55 H 0.766554 0.200199 0.575643 0.068 Uiso 1 1 calc R U . . .
C56 C 0.8126(3) 0.3084(2) 0.5737(2) 0.0561(8) Uani 1 1 d . U . . .
H56 H 0.831586 0.294831 0.613917 0.067 Uiso 1 1 calc R U . . .
C57 C 0.8232(3) 0.3819(2) 0.53835(19) 0.0521(8) Uani 1 1 d . U . . .
H57 H 0.848427 0.419405 0.554862 0.063 Uiso 1 1 calc R U . . .
C58 C 0.7977(3) 0.40463(19) 0.47718(17) 0.0442(6) Uani 1 1 d . U . . .
C59 C 0.6804(3) 0.3081(2) 0.37299(18) 0.0458(7) Uani 1 1 d . U . . .
H59A H 0.680478 0.325886 0.326150 0.055 Uiso 1 1 calc R U . . .
H59B H 0.720968 0.259375 0.377534 0.055 Uiso 1 1 calc R U . . .
C60 C 0.5110(2) 0.24562(17) 0.40604(16) 0.0397(6) Uani 1 1 d . U . . .
C61 C 0.5364(3) 0.21091(19) 0.35350(16) 0.0440(7) Uani 1 1 d . U . . .
H61 H 0.602340 0.221582 0.320030 0.053 Uiso 1 1 calc R U . . .
C62 C 0.4639(3) 0.1588(2) 0.34898(18) 0.0482(7) Uani 1 1 d . U . . .
H62 H 0.482471 0.134884 0.312242 0.058 Uiso 1 1 calc R U . . .
C63 C 0.3681(3) 0.14214(19) 0.39612(17) 0.0458(7) Uani 1 1 d . U . . .
H63 H 0.320578 0.107361 0.392002 0.055 Uiso 1 1 calc R U . . .
C64 C 0.3408(2) 0.17744(17) 0.45125(16) 0.0396(6) Uani 1 1 d . U . . .
C65 C 0.4118(2) 0.23045(17) 0.45652(15) 0.0383(6) Uani 1 1 d . U . . .
C66 C 0.3816(2) 0.26468(18) 0.51164(16) 0.0423(6) Uani 1 1 d . U . . .
H66 H 0.427520 0.299987 0.516657 0.051 Uiso 1 1 calc R U . . .
C67 C 0.2855(2) 0.24662(19) 0.55788(17) 0.0437(6) Uani 1 1 d . U . . .
H67 H 0.265489 0.270402 0.594724 0.052 Uiso 1 1 calc R U . . .
C68 C 0.2437(2) 0.16322(18) 0.50144(16) 0.0414(6) Uani 1 1 d . U . . .
H68 H 0.195154 0.128702 0.498000 0.050 Uiso 1 1 calc R U . . .
C69 C 0.4869(15) 0.4674(6) 0.4799(7) 0.245(8) Uani 0.5 1 d D U P . .
H69A H 0.415969 0.449440 0.482629 0.294 Uiso 0.5 1 calc R U P . .
H69B H 0.539760 0.441306 0.448538 0.294 Uiso 0.5 1 calc R U P . .
C1A C 0.8803(3) 0.7514(3) 0.7837(2) 0.0624(10) Uani 1 1 d . U . . .
C2A C 0.9856(3) 0.7472(3) 0.7427(2) 0.0660(10) Uani 1 1 d . U . . .
C4A C 0.9631(4) 0.8705(3) 0.6756(3) 0.0764(13) Uani 1 1 d . U . . .
H4A H 0.991571 0.911052 0.638545 0.092 Uiso 1 1 calc R U . . .
C5A C 0.8599(4) 0.8757(3) 0.7154(3) 0.0767(12) Uani 1 1 d . U . . .
H5A H 0.817614 0.919886 0.706264 0.092 Uiso 1 1 calc R U . . .
C6A C 0.8196(4) 0.8159(3) 0.7682(2) 0.0668(10) Uani 1 1 d . U . . .
H6A H 0.748272 0.818841 0.794798 0.080 Uiso 1 1 calc R U . . .
C7A C 0.8332(4) 0.6885(4) 0.8423(3) 0.0822(14) Uani 1 1 d . U . . .
H7AA H 0.763895 0.705143 0.867627 0.123 Uiso 1 1 calc R U . . .
H7AB H 0.880779 0.676650 0.870572 0.123 Uiso 1 1 calc R U . . .
H7AC H 0.824074 0.642618 0.827103 0.123 Uiso 1 1 calc R U . . .
C8A C 1.0549(4) 0.6792(4) 0.7570(3) 0.0878(15) Uani 1 1 d . U . . .
H8AA H 1.063444 0.674129 0.801216 0.132 Uiso 1 1 calc R U . . .
H8AB H 1.124786 0.686407 0.723818 0.132 Uiso 1 1 calc R U . . .
H8AC H 1.021886 0.632706 0.755255 0.132 Uiso 1 1 calc R U . . .
C1B C 0.0765(3) -0.0839(3) 0.9283(2) 0.0599(9) Uani 1 1 d . U . . .
C2B C 0.0418(3) -0.1345(3) 0.8981(2) 0.0634(10) Uani 1 1 d . U . . .
C4B C -0.0363(3) -0.0267(3) 0.8372(2) 0.0704(11) Uani 1 1 d . U . . .
H4B H -0.074519 -0.007219 0.805877 0.084 Uiso 1 1 calc R U . . .
C5B C -0.0026(3) 0.0230(3) 0.8675(2) 0.0697(11) Uani 1 1 d . U . . .
H5B H -0.017864 0.076351 0.857545 0.084 Uiso 1 1 calc R U . . .
C6B C 0.0539(3) -0.0068(3) 0.9127(2) 0.0641(10) Uani 1 1 d . U . . .
H6B H 0.077638 0.027061 0.933356 0.077 Uiso 1 1 calc R U . . .
C7B C 0.1390(4) -0.1148(3) 0.9774(3) 0.0771(13) Uani 1 1 d . U . . .
H7BA H 0.151515 -0.073296 0.996878 0.116 Uiso 1 1 calc R U . . .
H7BB H 0.207408 -0.135177 0.954457 0.116 Uiso 1 1 calc R U . . .
H7BC H 0.098604 -0.155860 1.012486 0.116 Uiso 1 1 calc R U . . .
C8B C 0.0645(5) -0.2187(3) 0.9133(3) 0.0883(16) Uani 1 1 d . U . . .
H8BA H 0.036738 -0.239312 0.961100 0.132 Uiso 1 1 calc R U . . .
H8BB H 0.141566 -0.227282 0.899143 0.132 Uiso 1 1 calc R U . . .
H8BC H 0.030275 -0.244637 0.889587 0.132 Uiso 1 1 calc R U . . .
C1C C 0.6677(3) 0.0572(2) 0.57777(18) 0.0499(7) Uani 1 1 d . U . . .
C2C C 0.5765(3) 0.06790(19) 0.55485(17) 0.0460(7) Uani 1 1 d . U . . .
C3C C 0.5895(3) 0.0707(2) 0.48863(18) 0.0507(7) Uani 1 1 d . U . . .
H3C H 0.528592 0.078231 0.472876 0.061 Uiso 1 1 calc R U . . .
C4C C 0.6877(3) 0.0630(2) 0.44459(19) 0.0563(8) Uani 1 1 d . U . . .
H4C H 0.694147 0.065504 0.399281 0.068 Uiso 1 1 calc R U . . .
C5C C 0.7762(3) 0.0517(2) 0.4671(2) 0.0609(9) Uani 1 1 d . U . . .
H5C H 0.844272 0.045516 0.437512 0.073 Uiso 1 1 calc R U . . .
C6C C 0.7657(3) 0.0494(2) 0.5332(2) 0.0570(9) Uani 1 1 d . U . . .
H6C H 0.827332 0.042324 0.548206 0.068 Uiso 1 1 calc R U . . .
C7C C 0.6579(4) 0.0526(3) 0.6489(2) 0.0663(10) Uani 1 1 d . U . . .
H7CA H 0.728634 0.046033 0.655640 0.099 Uiso 1 1 calc R U . . .
H7CB H 0.613209 0.008675 0.676358 0.099 Uiso 1 1 calc R U . . .
H7CC H 0.625317 0.099954 0.661377 0.099 Uiso 1 1 calc R U . . .
C8C C 0.4680(3) 0.0744(3) 0.6017(2) 0.0618(9) Uani 1 1 d . U . . .
H8CA H 0.415421 0.085159 0.576790 0.093 Uiso 1 1 calc R U . . .
H8CB H 0.467546 0.116221 0.624049 0.093 Uiso 1 1 calc R U . . .
H8CC H 0.450209 0.026014 0.634716 0.093 Uiso 1 1 calc R U . . .
C1D C 0.9272(10) 0.6257(5) 0.0908(6) 0.114(4) Uani 0.506(8) 1 d DG U P A 1
C2D C 0.8591(8) 0.6859(7) 0.0762(5) 0.113(3) Uani 0.506(8) 1 d DG U P A 1
C3D C 0.8643(9) 0.7548(6) 0.0943(6) 0.135(4) Uani 0.506(8) 1 d DG U P A 1
H3D H 0.817747 0.795937 0.084308 0.162 Uiso 0.506(8) 1 calc R U P A 1
C4D C 0.9375(11) 0.7637(6) 0.1269(5) 0.117(4) Uani 0.506(8) 1 d G U P A 1
H4D H 0.940985 0.810821 0.139296 0.141 Uiso 0.506(8) 1 calc R U P A 1
C5D C 1.0056(9) 0.7035(9) 0.1415(6) 0.130(5) Uani 0.506(8) 1 d G U P A 1
H5D H 1.055592 0.709588 0.163833 0.156 Uiso 0.506(8) 1 calc R U P A 1
C6D C 1.0004(9) 0.6346(7) 0.1234(6) 0.127(4) Uani 0.506(8) 1 d G U P A 1
H6D H 1.046959 0.593470 0.133382 0.153 Uiso 0.506(8) 1 calc R U P A 1
C7D C 0.9211(17) 0.5504(8) 0.0727(10) 0.173(7) Uani 0.506(8) 1 d D U P A 1
H7DA H 0.972935 0.514412 0.087854 0.259 Uiso 0.506(8) 1 calc R U P A 1
H7DB H 0.937065 0.558411 0.024425 0.259 Uiso 0.506(8) 1 calc R U P A 1
H7DC H 0.849367 0.529271 0.093882 0.259 Uiso 0.506(8) 1 calc R U P A 1
C8D C 0.7779(18) 0.6773(12) 0.0414(14) 0.193(8) Uani 0.506(8) 1 d D U P A 1
H8DA H 0.712424 0.655416 0.074360 0.290 Uiso 0.506(8) 1 calc R U P A 1
H8DB H 0.806271 0.643183 0.010745 0.290 Uiso 0.506(8) 1 calc R U P A 1
H8DC H 0.762410 0.727801 0.016638 0.290 Uiso 0.506(8) 1 calc R U P A 1
C1E C 0.9297(9) 0.6864(7) 0.1170(5) 0.109(3) Uani 0.494(8) 1 d DG U P A 2
C2E C 0.9067(10) 0.6232(6) 0.0964(6) 0.115(4) Uani 0.494(8) 1 d DG U P A 2
C3E C 0.8323(12) 0.6296(8) 0.0614(7) 0.140(4) Uani 0.494(8) 1 d G U P A 2
H3E H 0.816543 0.586386 0.047285 0.168 Uiso 0.494(8) 1 calc R U P A 2
C4E C 0.7809(11) 0.6992(10) 0.0469(7) 0.154(5) Uani 0.494(8) 1 d G U P A 2
H4E H 0.729987 0.703616 0.023002 0.185 Uiso 0.494(8) 1 calc R U P A 2
C5E C 0.8039(11) 0.7624(7) 0.0675(8) 0.148(5) Uani 0.494(8) 1 d G U P A 2
H5E H 0.768716 0.810021 0.057668 0.177 Uiso 0.494(8) 1 calc R U P A 2
C6E C 0.8783(11) 0.7560(6) 0.1025(6) 0.122(4) Uani 0.494(8) 1 d G U P A 2
H6E H 0.894001 0.799198 0.116616 0.147 Uiso 0.494(8) 1 calc R U P A 2
C7E C 1.0126(14) 0.6789(10) 0.1526(10) 0.126(5) Uani 0.494(8) 1 d D U P A 2
H7E1 H 0.999476 0.632351 0.188087 0.190 Uiso 0.494(8) 1 calc R U P A 2
H7E2 H 1.009553 0.723871 0.171765 0.190 Uiso 0.494(8) 1 calc R U P A 2
H7E3 H 1.083095 0.675592 0.121364 0.190 Uiso 0.494(8) 1 calc R U P A 2
C8E C 0.9629(14) 0.5464(7) 0.1092(9) 0.128(5) Uani 0.494(8) 1 d D U P A 2
H8EA H 1.032806 0.548200 0.076325 0.191 Uiso 0.494(8) 1 calc R U P A 2
H8EB H 0.920217 0.505670 0.105841 0.191 Uiso 0.494(8) 1 calc R U P A 2
H8EC H 0.971819 0.535873 0.153776 0.191 Uiso 0.494(8) 1 calc R U P A 2
O1F O 0.9334(8) 0.5105(6) 0.7138(6) 0.231(4) Uani 1 1 d . U . . .
C1F C 0.8395(9) 0.5127(7) 0.7728(5) 0.165(4) Uani 1 1 d . U . . .
H1FA H 0.864723 0.506958 0.812396 0.199 Uiso 1 1 calc R U . . .
H1FB H 0.804317 0.563501 0.765913 0.199 Uiso 1 1 calc R U . . .
C2F C 0.7644(5) 0.4550(5) 0.7848(3) 0.102(2) Uani 1 1 d . U . . .
H2FA H 0.691347 0.475831 0.789957 0.122 Uiso 1 1 calc R U . . .
H2FB H 0.765760 0.413531 0.823750 0.122 Uiso 1 1 calc R U . . .
C3F C 0.8143(7) 0.4275(5) 0.7146(4) 0.119(2) Uani 1 1 d . U . . .
H3FA H 0.833410 0.372302 0.723089 0.143 Uiso 1 1 calc R U . . .
H3FB H 0.761713 0.435473 0.689092 0.143 Uiso 1 1 calc R U . . .
C4F C 0.9197(4) 0.4792(4) 0.6734(3) 0.0855(17) Uani 1 1 d . U . . .
H4FA H 0.981482 0.446621 0.657386 0.103 Uiso 1 1 calc R U . . .
H4FB H 0.907197 0.517152 0.635145 0.103 Uiso 1 1 calc R U . . .
O1G O 0.5533(10) 0.3539(8) 0.7579(8) 0.184(5) Uani 0.561(8) 1 d D U P B 1
C1G C 0.4446(8) 0.3406(5) 0.8036(6) 0.092(3) Uani 0.561(8) 1 d D U P B 1
H1GA H 0.439532 0.356292 0.845356 0.111 Uiso 0.561(8) 1 calc R U P B 1
H1GB H 0.392340 0.370839 0.783080 0.111 Uiso 0.561(8) 1 calc R U P B 1
C2G C 0.4233(9) 0.2583(5) 0.8168(5) 0.087(3) Uani 0.561(8) 1 d D U P B 1
H2GA H 0.346221 0.246949 0.834307 0.104 Uiso 0.561(8) 1 calc R U P B 1
H2GB H 0.461069 0.227498 0.847503 0.104 Uiso 0.561(8) 1 calc R U P B 1
C3G C 0.4698(13) 0.2466(9) 0.7463(7) 0.142(4) Uani 0.561(8) 1 d D U P B 1
H3GA H 0.426434 0.272061 0.716971 0.170 Uiso 0.561(8) 1 calc R U P B 1
H3GB H 0.478939 0.191572 0.744952 0.170 Uiso 0.561(8) 1 calc R U P B 1
C4G C 0.5773(10) 0.2871(9) 0.7289(9) 0.134(4) Uani 0.561(8) 1 d D U P B 1
H4GA H 0.628077 0.252730 0.747877 0.161 Uiso 0.561(8) 1 calc R U P B 1
H4GB H 0.608504 0.302487 0.680261 0.161 Uiso 0.561(8) 1 calc R U P B 1
O1H O 0.4999(16) 0.3633(10) 0.7492(10) 0.166(5) Uani 0.439(8) 1 d D U P B 2
C1H C 0.5321(18) 0.3606(11) 0.6803(10) 0.149(5) Uani 0.439(8) 1 d D U P B 2
H1HA H 0.609887 0.366999 0.660475 0.179 Uiso 0.439(8) 1 calc R U P B 2
H1HB H 0.494625 0.399816 0.654499 0.179 Uiso 0.439(8) 1 calc R U P B 2
C2H C 0.4971(16) 0.2802(10) 0.6858(9) 0.126(4) Uani 0.439(8) 1 d D U P B 2
H2HA H 0.537214 0.260525 0.646236 0.151 Uiso 0.439(8) 1 calc R U P B 2
H2HB H 0.420160 0.279173 0.690190 0.151 Uiso 0.439(8) 1 calc R U P B 2
C3H C 0.521(2) 0.2325(11) 0.7479(10) 0.131(5) Uani 0.439(8) 1 d D U P B 2
H3HA H 0.473560 0.187451 0.767660 0.157 Uiso 0.439(8) 1 calc R U P B 2
H3HB H 0.595980 0.214507 0.737844 0.157 Uiso 0.439(8) 1 calc R U P B 2
C4H C 0.501(2) 0.2880(10) 0.7938(10) 0.145(4) Uani 0.439(8) 1 d D U P B 2
H4HA H 0.431417 0.277460 0.828341 0.174 Uiso 0.439(8) 1 calc R U P B 2
H4HB H 0.557743 0.284792 0.815477 0.174 Uiso 0.439(8) 1 calc R U P B 2

loop_
_atom_site_aniso_label
_atom_site_aniso_U_11
_atom_site_aniso_U_22
_atom_site_aniso_U_33
_atom_site_aniso_U_23
_atom_site_aniso_U_13
_atom_site_aniso_U_12
Zn1 0.03004(18) 0.0472(2) 0.0488(2) -0.01217(15) -0.01131(14) -0.00364(13)
N2 0.0387(13) 0.0480(14) 0.0467(14) -0.0129(11) -0.0118(11) -0.0042(10)
O2 0.0578(14) 0.0498(13) 0.0531(13) -0.0143(10) -0.0264(11) 0.0018(10)
C2 0.055(2) 0.053(2) 0.075(2) -0.0184(17) -0.0315(18) -0.0004(15)
Cl2 0.0387(4) 0.0475(4) 0.0579(4) -0.0150(3) -0.0118(3) -0.0014(3)
Cl1 0.0363(4) 0.0628(5) 0.0652(5) -0.0221(4) -0.0155(3) -0.0085(3)
N1 0.0462(15) 0.0455(14) 0.0582(16) -0.0158(12) -0.0191(13) 0.0017(11)
C1 0.0474(18) 0.0496(17) 0.0502(17) -0.0181(14) -0.0127(14) -0.0036(13)
O3 0.0415(12) 0.0514(13) 0.0561(13) -0.0239(10) -0.0154(10) -0.0070(9)
N3 0.0413(14) 0.0486(15) 0.0596(16) -0.0208(13) -0.0168(12) 0.0019(11)
C3 0.0524(19) 0.0446(17) 0.074(2) -0.0182(16) -0.0272(17) 0.0001(14)
O4 0.0333(10) 0.0476(12) 0.0530(12) -0.0201(10) -0.0064(9) -0.0107(8)
Cl5 0.115(2) 0.248(4) 0.564(11) -0.254(6) -0.051(4) 0.007(2)
N4 0.0314(12) 0.0446(14) 0.0526(14) -0.0098(11) -0.0127(11) -0.0032(10)
C4 0.0435(16) 0.0481(16) 0.0466(16) -0.0162(13) -0.0128(13) -0.0001(13)
C32 0.0542(19) 0.0451(17) 0.0525(18) -0.0137(14) -0.0232(15) -0.0021(14)
C35 0.0474(17) 0.0457(16) 0.0564(18) -0.0199(14) -0.0229(14) 0.0012(13)
C36 0.0399(16) 0.0487(17) 0.064(2) -0.0234(15) -0.0169(14) -0.0018(13)
C38 0.0403(15) 0.0422(15) 0.0540(17) -0.0146(13) -0.0213(13) 0.0001(12)
C39 0.0448(16) 0.0435(16) 0.0520(17) -0.0144(13) -0.0220(13) -0.0013(12)
C3A 0.049(2) 0.086(3) 0.079(3) -0.030(2) -0.0100(19) -0.019(2)
C3B 0.045(2) 0.100(3) 0.064(2) -0.032(2) -0.0057(17) -0.014(2)
O1 0.0550(14) 0.0438(12) 0.0701(16) -0.0146(11) -0.0307(12) -0.0003(10)
Zn2 0.0435(2) 0.0439(2) 0.0551(2) -0.01804(16) -0.01803(17) 0.00252(15)
Cl3 0.0443(4) 0.0487(4) 0.0562(4) -0.0171(3) -0.0192(3) -0.0010(3)
Cl4 0.0468(4) 0.0504(4) 0.0608(5) -0.0247(4) -0.0182(4) 0.0013(3)
C5 0.0437(17) 0.0494(17) 0.0469(16) -0.0143(13) -0.0119(13) -0.0034(13)
C6 0.058(2) 0.057(2) 0.060(2) -0.0143(16) -0.0238(17) -0.0105(16)
C7 0.060(2) 0.063(2) 0.062(2) -0.0110(17) -0.0301(18) -0.0080(17)
C8 0.054(2) 0.0514(19) 0.058(2) -0.0083(15) -0.0227(16) -0.0041(15)
C9 0.0450(17) 0.0479(17) 0.0528(18) -0.0168(14) -0.0147(14) -0.0025(13)
C10 0.0499(18) 0.0453(17) 0.0557(18) -0.0122(14) -0.0218(15) 0.0005(13)
C11 0.0479(17) 0.0443(16) 0.0470(16) -0.0092(13) -0.0195(13) 0.0010(13)
C12 0.0467(18) 0.0566(19) 0.0496(17) -0.0113(14) -0.0176(14) 0.0021(14)
C13 0.049(2) 0.079(3) 0.060(2) -0.0134(19) -0.0154(17) -0.0062(18)
C14 0.051(2) 0.106(4) 0.061(2) -0.018(2) -0.0112(18) -0.009(2)
C15 0.056(2) 0.115(4) 0.060(2) -0.032(2) -0.0121(19) 0.008(2)
C16 0.057(2) 0.089(3) 0.055(2) -0.030(2) -0.0180(17) 0.009(2)
C17 0.0503(18) 0.062(2) 0.0460(17) -0.0168(15) -0.0184(14) 0.0076(15)
C18 0.0532(18) 0.0479(17) 0.0471(16) -0.0125(13) -0.0238(14) 0.0028(13)
C19 0.0537(18) 0.0459(17) 0.0464(16) -0.0113(13) -0.0215(14) -0.0026(13)
C20 0.061(2) 0.064(2) 0.0501(18) -0.0169(16) -0.0164(16) -0.0155(17)
C21 0.058(2) 0.090(3) 0.059(2) -0.024(2) -0.0091(18) -0.025(2)
C22 0.057(2) 0.083(3) 0.055(2) -0.0268(19) -0.0087(17) -0.0111(19)
C23 0.055(2) 0.059(2) 0.0487(17) -0.0215(15) -0.0170(15) -0.0025(15)
C24 0.0493(17) 0.0450(16) 0.0456(16) -0.0113(13) -0.0185(13) 0.0007(13)
C25 0.056(2) 0.0521(19) 0.0524(18) -0.0155(15) -0.0248(16) 0.0060(15)
C26 0.0457(17) 0.0498(17) 0.0429(15) -0.0150(13) -0.0133(13) -0.0020(13)
C27 0.0527(19) 0.0522(18) 0.0473(17) -0.0161(14) -0.0167(14) 0.0059(14)
C28 0.0556(19) 0.0422(16) 0.0466(16) -0.0143(13) -0.0113(14) 0.0015(13)
C29 0.0444(17) 0.0450(16) 0.0476(16) -0.0160(13) -0.0095(13) -0.0046(12)
C30 0.0362(14) 0.0458(15) 0.0402(14) -0.0131(12) -0.0060(11) -0.0045(11)
C31 0.0430(16) 0.0456(16) 0.0430(15) -0.0128(12) -0.0126(12) -0.0013(12)
C33 0.0532(19) 0.0431(16) 0.0536(18) -0.0141(14) -0.0212(15) -0.0008(13)
C34 0.0369(15) 0.0488(16) 0.0458(16) -0.0153(13) -0.0102(12) -0.0050(12)
C37 0.0419(16) 0.0461(16) 0.0575(18) -0.0217(14) -0.0188(14) -0.0016(12)
C40 0.0478(18) 0.0525(18) 0.0546(18) -0.0177(14) -0.0222(15) -0.0083(14)
C41 0.0471(18) 0.0532(18) 0.0546(18) -0.0145(14) -0.0207(15) -0.0119(14)
C42 0.0453(17) 0.0512(18) 0.0493(17) -0.0144(14) -0.0174(14) -0.0072(13)
C43 0.0451(16) 0.0431(15) 0.0515(16) -0.0163(13) -0.0227(13) -0.0031(12)
C44 0.0400(16) 0.0512(17) 0.0564(18) -0.0203(14) -0.0137(14) -0.0086(13)
C45 0.0343(14) 0.0490(16) 0.0531(17) -0.0198(13) -0.0097(12) -0.0043(12)
C46 0.0348(14) 0.0491(16) 0.0553(17) -0.0209(14) -0.0117(13) -0.0044(12)
C47 0.0502(19) 0.0467(17) 0.061(2) -0.0155(15) -0.0189(16) -0.0058(14)
C48 0.065(2) 0.0462(18) 0.068(2) -0.0068(16) -0.0293(19) -0.0058(16)
C49 0.067(2) 0.057(2) 0.061(2) -0.0089(17) -0.0295(19) -0.0074(17)
C50 0.0495(18) 0.0529(18) 0.0582(19) -0.0175(15) -0.0207(15) -0.0059(14)
C51 0.0341(14) 0.0478(16) 0.0524(17) -0.0197(13) -0.0111(12) -0.0049(12)
C52 0.0314(14) 0.0468(16) 0.0535(17) -0.0187(13) -0.0072(12) -0.0058(11)
C53 0.0329(14) 0.0478(16) 0.0528(17) -0.0171(13) -0.0089(12) -0.0038(12)
C54 0.0445(17) 0.0503(18) 0.0594(19) -0.0142(15) -0.0140(15) -0.0075(14)
C55 0.053(2) 0.0503(19) 0.065(2) -0.0055(16) -0.0194(17) -0.0075(15)
C56 0.051(2) 0.062(2) 0.058(2) -0.0093(16) -0.0216(16) -0.0048(16)
C57 0.0434(17) 0.0574(19) 0.060(2) -0.0183(16) -0.0157(15) -0.0059(14)
C58 0.0352(14) 0.0476(16) 0.0518(17) -0.0168(13) -0.0105(13) -0.0032(12)
C59 0.0353(15) 0.0499(17) 0.0530(17) -0.0198(14) -0.0053(13) -0.0091(12)
C60 0.0368(14) 0.0372(14) 0.0471(15) -0.0113(12) -0.0121(12) -0.0068(11)
C61 0.0424(16) 0.0451(16) 0.0446(15) -0.0135(12) -0.0074(12) -0.0098(12)
C62 0.0514(18) 0.0492(17) 0.0489(17) -0.0184(14) -0.0133(14) -0.0116(14)
C63 0.0442(16) 0.0441(16) 0.0529(17) -0.0141(13) -0.0150(14) -0.0102(12)
C64 0.0362(14) 0.0396(14) 0.0461(15) -0.0098(12) -0.0152(12) -0.0046(11)
C65 0.0327(13) 0.0379(14) 0.0462(15) -0.0111(11) -0.0123(11) -0.0032(10)
C66 0.0341(14) 0.0449(16) 0.0517(16) -0.0174(13) -0.0121(12) -0.0044(11)
C67 0.0350(14) 0.0501(17) 0.0503(16) -0.0198(13) -0.0115(12) -0.0030(12)
C68 0.0349(14) 0.0423(15) 0.0502(16) -0.0098(12) -0.0161(12) -0.0046(11)
C69 0.088(9) 0.224(14) 0.52(2) -0.265(15) -0.091(13) 0.002(9)
C1A 0.0454(19) 0.078(3) 0.070(2) -0.031(2) -0.0137(17) -0.0069(17)
C2A 0.046(2) 0.084(3) 0.076(3) -0.035(2) -0.0140(18) -0.0050(18)
C4A 0.070(3) 0.076(3) 0.085(3) -0.017(2) -0.019(2) -0.025(2)
C5A 0.074(3) 0.067(3) 0.097(3) -0.026(2) -0.028(3) -0.006(2)
C6A 0.051(2) 0.081(3) 0.076(3) -0.038(2) -0.0147(19) -0.0052(19)
C7A 0.057(3) 0.104(4) 0.079(3) -0.014(3) -0.011(2) -0.016(2)
C8A 0.064(3) 0.101(4) 0.099(4) -0.034(3) -0.019(3) 0.011(3)
C1B 0.0468(19) 0.075(2) 0.057(2) -0.0184(18) -0.0080(16) -0.0105(17)
C2B 0.047(2) 0.076(3) 0.063(2) -0.0228(19) -0.0017(17) -0.0093(17)
C4B 0.0417(19) 0.105(4) 0.062(2) -0.021(2) -0.0090(17) 0.000(2)
C5B 0.048(2) 0.081(3) 0.068(2) -0.011(2) -0.0016(18) 0.0006(19)
C6B 0.052(2) 0.076(3) 0.062(2) -0.0209(19) -0.0066(17) -0.0097(18)
C7B 0.067(3) 0.094(4) 0.069(3) -0.011(2) -0.022(2) -0.008(2)
C8B 0.088(4) 0.073(3) 0.089(4) -0.024(3) 0.003(3) -0.014(3)
C1C 0.0545(19) 0.0433(17) 0.0555(18) -0.0106(14) -0.0196(15) -0.0087(14)
C2C 0.0460(17) 0.0418(16) 0.0494(17) -0.0110(13) -0.0110(13) -0.0029(12)
C3C 0.0525(19) 0.0479(18) 0.0531(18) -0.0112(14) -0.0170(15) -0.0027(14)
C4C 0.062(2) 0.053(2) 0.0508(18) -0.0134(15) -0.0095(16) -0.0063(16)
C5C 0.049(2) 0.057(2) 0.068(2) -0.0171(18) 0.0002(17) -0.0095(16)
C6C 0.0471(19) 0.0519(19) 0.075(2) -0.0131(17) -0.0212(17) -0.0082(15)
C7C 0.079(3) 0.068(2) 0.060(2) -0.0119(19) -0.030(2) -0.011(2)
C8C 0.053(2) 0.067(2) 0.059(2) -0.0171(18) -0.0060(17) 0.0037(17)
C1D 0.117(7) 0.129(7) 0.091(7) -0.044(6) 0.003(6) -0.035(6)
C2D 0.099(6) 0.159(7) 0.079(5) -0.027(6) -0.016(5) -0.032(6)
C3D 0.114(8) 0.138(7) 0.111(8) 0.002(7) 0.010(6) -0.004(7)
C4D 0.131(8) 0.105(6) 0.094(7) -0.048(5) 0.034(6) -0.060(6)
C5D 0.111(9) 0.185(10) 0.093(8) -0.026(8) -0.016(7) -0.061(8)
C6D 0.106(7) 0.151(8) 0.104(7) -0.018(7) -0.003(6) -0.008(7)
C7D 0.203(16) 0.160(11) 0.139(13) -0.082(11) 0.019(12) -0.025(11)
C8D 0.148(14) 0.264(18) 0.165(15) -0.018(13) -0.055(11) -0.035(13)
C1E 0.104(6) 0.133(6) 0.084(5) -0.025(5) -0.009(5) -0.020(5)
C2E 0.117(7) 0.137(7) 0.084(6) -0.044(6) 0.000(6) -0.022(6)
C3E 0.124(9) 0.167(9) 0.115(8) -0.021(8) -0.016(7) -0.015(7)
C4E 0.129(10) 0.205(11) 0.119(9) -0.010(9) -0.037(8) -0.010(9)
C5E 0.132(9) 0.162(9) 0.119(9) 0.008(8) -0.018(7) -0.004(8)
C6E 0.108(8) 0.130(7) 0.099(7) -0.007(7) 0.004(6) -0.008(7)
C7E 0.099(10) 0.156(13) 0.109(11) -0.018(9) -0.009(8) -0.030(9)
C8E 0.143(12) 0.129(10) 0.108(10) -0.053(9) -0.011(9) -0.003(9)
O1F 0.165(7) 0.236(8) 0.233(9) -0.006(7) -0.007(6) 0.011(6)
C1F 0.156(8) 0.217(9) 0.143(7) -0.113(6) -0.021(6) 0.020(7)
C2F 0.067(3) 0.152(6) 0.078(3) -0.044(4) 0.000(3) 0.024(3)
C3F 0.107(5) 0.117(5) 0.130(5) -0.041(4) -0.030(4) 0.039(4)
C4F 0.072(3) 0.115(4) 0.065(3) -0.035(3) -0.013(2) 0.048(3)
O1G 0.159(9) 0.184(8) 0.201(8) -0.052(7) -0.031(8) -0.013(7)
C1G 0.089(6) 0.100(6) 0.116(7) -0.048(5) -0.056(5) 0.020(5)
C2G 0.094(6) 0.078(5) 0.100(6) -0.028(5) -0.040(5) 0.004(4)
C3G 0.154(9) 0.103(7) 0.162(8) -0.038(7) -0.027(8) -0.004(7)
C4G 0.110(7) 0.124(7) 0.163(8) -0.039(6) -0.025(6) 0.010(6)
O1H 0.142(9) 0.158(7) 0.189(9) -0.052(7) -0.031(8) 0.028(7)
C1H 0.122(9) 0.148(9) 0.164(9) -0.017(9) -0.036(9) 0.008(8)
C2H 0.103(9) 0.136(9) 0.135(8) -0.030(8) -0.032(8) 0.017(8)
C3H 0.122(9) 0.113(8) 0.155(9) -0.028(7) -0.040(8) 0.016(8)
C4H 0.154(8) 0.127(8) 0.154(7) -0.039(7) -0.040(7) 0.014(7)

loop_
_atom_type_symbol
_atom_type_description
_atom_type_scat_dispersion_real
_atom_type_scat_dispersion_imag
_atom_type_scat_source
C C 0.0024 0.0013 'International Tables Vol C Tables 4.2.6.8 and 6.1.1.4'
H H 0.0000 0.0000 'International Tables Vol C Tables 4.2.6.8 and 6.1.1.4'
N N 0.0048 0.0026 'International Tables Vol C Tables 4.2.6.8 and 6.1.1.4'
O O 0.0085 0.0048 'International Tables Vol C Tables 4.2.6.8 and 6.1.1.4'
Cl Cl 0.1242 0.1265 'International Tables Vol C Tables 4.2.6.8 and 6.1.1.4'
Zn Zn 0.3273 1.1646 'International Tables Vol C Tables 4.2.6.8 and 6.1.1.4'

loop_
_geom_angle_atom_site_label_1
_geom_angle_atom_site_label_2
_geom_angle_atom_site_label_3
_geom_angle
_geom_angle_site_symmetry_1
_geom_angle_site_symmetry_3
_geom_angle_publ_flag
N4 Zn1 N2 97.00(11) . . ?
N4 Zn1 Cl1 109.65(9) . . ?
N2 Zn1 Cl1 109.01(8) . . ?
N4 Zn1 Cl2 106.51(9) . . ?
N2 Zn1 Cl2 105.41(8) . . ?
Cl1 Zn1 Cl2 125.50(4) . . ?
C34 N2 C33 118.5(3) . . ?
C34 N2 Zn1 121.3(2) . . ?
C33 N2 Zn1 119.2(2) . . ?
C26 O2 C25 117.0(3) . . ?
C3 C2 N1 122.8(3) . . ?
C1 N1 C2 118.9(3) . . ?
C1 N1 Zn2 121.1(2) . . ?
C2 N1 Zn2 119.3(2) . . ?
N1 C1 C5 122.8(3) . . ?
C43 O3 C44 116.6(2) . . ?
C35 N3 C36 117.4(3) . . ?
C35 N3 Zn2 121.6(2) . . ?
C36 N3 Zn2 121.0(2) . . ?
C2 C3 C4 119.1(3) . . ?
C60 O4 C59 117.5(2) . . ?
C69 Cl5 C69 58.1(9) . 2_666 ?
C68 N4 C67 118.6(3) . . ?
C68 N4 Zn1 122.5(2) . . ?
C67 N4 Zn1 118.8(2) . . ?
C3 C4 C5 119.0(3) . . ?
C3 C4 C9 122.3(3) . . ?
C5 C4 C9 118.7(3) . . ?
C33 C32 C31 119.5(3) . . ?
N3 C35 C39 124.3(3) . . ?
C37 C36 N3 123.1(3) . . ?
C37 C38 C43 123.8(3) . . ?
C37 C38 C39 117.3(3) . . ?
C43 C38 C39 118.9(3) . . ?
C35 C39 C38 117.9(3) . . ?
C35 C39 C40 122.1(3) . . ?
C38 C39 C40 120.0(3) . . ?
C4A C3A C2A 121.8(4) . . ?
C4B C3B C2B 121.5(4) . . ?
C9 O1 C10 118.2(3) . . ?
N1 Zn2 N3 98.50(13) . . ?
N1 Zn2 Cl3 108.58(9) . . ?
N3 Zn2 Cl3 110.50(9) . . ?
N1 Zn2 Cl4 107.63(9) . . ?
N3 Zn2 Cl4 107.71(9) . . ?
Cl3 Zn2 Cl4 121.46(4) . . ?
C1 C5 C4 117.4(3) . . ?
C1 C5 C6 122.5(3) . . ?
C4 C5 C6 120.0(3) . . ?
C7 C6 C5 119.3(3) . . ?
C6 C7 C8 121.6(4) . . ?
C9 C8 C7 119.6(4) . . ?
O1 C9 C8 126.2(3) . . ?
O1 C9 C4 113.1(3) . . ?
C8 C9 C4 120.7(3) . . ?
O1 C10 C11 106.2(3) . . ?
C24 C11 C12 120.1(3) . . ?
C24 C11 C10 119.9(3) . . ?
C12 C11 C10 119.9(3) . . ?
C11 C12 C13 122.0(4) . . ?
C11 C12 C17 119.8(3) . . ?
C13 C12 C17 118.1(4) . . ?
C14 C13 C12 121.0(4) . . ?
C13 C14 C15 121.0(4) . . ?
C16 C15 C14 120.8(4) . . ?
C15 C16 C17 121.1(4) . . ?
C18 C17 C12 119.9(3) . . ?
C18 C17 C16 122.1(4) . . ?
C12 C17 C16 118.0(4) . . ?
C19 C18 C17 119.9(3) . . ?
C19 C18 C25 117.8(3) . . ?
C17 C18 C25 122.2(3) . . ?
C18 C19 C20 121.9(3) . . ?
C18 C19 C24 120.2(3) . . ?
C20 C19 C24 117.8(3) . . ?
C21 C20 C19 121.6(3) . . ?
C20 C21 C22 120.8(4) . . ?
C23 C22 C21 120.2(4) . . ?
C22 C23 C24 121.6(3) . . ?
C11 C24 C23 122.3(3) . . ?
C11 C24 C19 119.7(3) . . ?
C23 C24 C19 118.0(3) . . ?
O2 C25 C18 107.1(3) . . ?
C27 C26 O2 125.7(3) . . ?
C27 C26 C31 120.0(3) . . ?
O2 C26 C31 114.3(3) . . ?
C26 C27 C28 120.3(3) . . ?
C29 C28 C27 121.6(3) . . ?
C28 C29 C30 119.2(3) . . ?
C34 C30 C31 117.7(3) . . ?
C34 C30 C29 122.3(3) . . ?
C31 C30 C29 120.0(3) . . ?
C32 C31 C30 118.3(3) . . ?
C32 C31 C26 122.9(3) . . ?
C30 C31 C26 118.8(3) . . ?
C32 C33 N2 122.6(3) . . ?
N2 C34 C30 123.2(3) . . ?
C36 C37 C38 120.0(3) . . ?
C41 C40 C39 119.4(3) . . ?
C40 C41 C42 121.3(3) . . ?
C43 C42 C41 120.0(3) . . ?
O3 C43 C42 125.0(3) . . ?
O3 C43 C38 114.6(3) . . ?
C42 C43 C38 120.4(3) . . ?
O3 C44 C45 108.3(3) . . ?
C58 C45 C46 120.9(3) . . ?
C58 C45 C44 118.6(3) . . ?
C46 C45 C44 120.5(3) . . ?
C45 C46 C47 122.9(3) . . ?
C45 C46 C51 119.0(3) . . ?
C47 C46 C51 118.1(3) . . ?
C48 C47 C46 122.1(3) . . ?
C47 C48 C49 119.5(4) . . ?
C50 C49 C48 120.9(4) . . ?
C49 C50 C51 121.8(3) . . ?
C52 C51 C50 122.7(3) . . ?
C52 C51 C46 119.7(3) . . ?
C50 C51 C46 117.6(3) . . ?
C53 C52 C51 121.1(3) . . ?
C53 C52 C59 118.5(3) . . ?
C51 C52 C59 120.4(3) . . ?
C52 C53 C54 122.9(3) . . ?
C52 C53 C58 119.1(3) . . ?
C54 C53 C58 118.0(3) . . ?
C55 C54 C53 121.7(3) . . ?
C54 C55 C56 120.3(4) . . ?
C57 C56 C55 120.1(4) . . ?
C56 C57 C58 122.0(3) . . ?
C45 C58 C57 122.1(3) . . ?
C45 C58 C53 120.0(3) . . ?
C57 C58 C53 117.9(3) . . ?
O4 C59 C52 106.3(2) . . ?
O4 C60 C61 125.8(3) . . ?
O4 C60 C65 113.5(3) . . ?
C61 C60 C65 120.7(3) . . ?
C60 C61 C62 119.8(3) . . ?
C63 C62 C61 121.8(3) . . ?
C62 C63 C64 119.1(3) . . ?
C68 C64 C63 122.3(3) . . ?
C68 C64 C65 117.6(3) . . ?
C63 C64 C65 120.1(3) . . ?
C66 C65 C64 118.4(3) . . ?
C66 C65 C60 123.1(3) . . ?
C64 C65 C60 118.5(3) . . ?
C67 C66 C65 119.3(3) . . ?
C66 C67 N4 122.7(3) . . ?
N4 C68 C64 123.3(3) . . ?
Cl5 C69 Cl5 121.9(9) . 2_666 ?
C6A C1A C2A 118.4(4) . . ?
C6A C1A C7A 119.8(4) . . ?
C2A C1A C7A 121.9(5) . . ?
C3A C2A C1A 118.6(5) . . ?
C3A C2A C8A 120.6(4) . . ?
C1A C2A C8A 120.8(5) . . ?
C3A C4A C5A 120.4(5) . . ?
C6A C5A C4A 118.9(5) . . ?
C5A C6A C1A 121.9(4) . . ?
C6B C1B C2B 119.5(4) . . ?
C6B C1B C7B 120.9(4) . . ?
C2B C1B C7B 119.6(4) . . ?
C1B C2B C3B 118.0(4) . . ?
C1B C2B C8B 121.5(5) . . ?
C3B C2B C8B 120.4(5) . . ?
C3B C4B C5B 120.4(5) . . ?
C4B C5B C6B 118.7(5) . . ?
C1B C6B C5B 122.0(4) . . ?
C6C C1C C2C 118.7(3) . . ?
C6C C1C C7C 120.7(4) . . ?
C2C C1C C7C 120.6(4) . . ?
C3C C2C C1C 118.4(3) . . ?
C3C C2C C8C 120.8(3) . . ?
C1C C2C C8C 120.7(3) . . ?
C4C C3C C2C 122.4(4) . . ?
C5C C4C C3C 119.2(4) . . ?
C4C C5C C6C 119.7(4) . . ?
C1C C6C C5C 121.6(4) . . ?
C2D C1D C6D 120.0 . . ?
C2D C1D C7D 120.5(10) . . ?
C6D C1D C7D 119.4(10) . . ?
C3D C2D C1D 120.0 . . ?
C3D C2D C8D 119.0(8) . . ?
C1D C2D C8D 121.0(8) . . ?
C2D C3D C4D 120.0 . . ?
C5D C4D C3D 120.0 . . ?
C4D C5D C6D 120.0 . . ?
C5D C6D C1D 120.0 . . ?
C2E C1E C6E 120.0 . . ?
C2E C1E C7E 119.1(11) . . ?
C6E C1E C7E 120.8(11) . . ?
C3E C2E C1E 120.0 . . ?
C3E C2E C8E 117.9(11) . . ?
C1E C2E C8E 122.0(11) . . ?
C2E C3E C4E 120.0 . . ?
C5E C4E C3E 120.0 . . ?
C6E C5E C4E 120.0 . . ?
C5E C6E C1E 120.0 . . ?
C4F O1F C1F 115.9(10) . . ?
C2F C1F O1F 113.3(8) . . ?
C1F C2F C3F 96.9(6) . . ?
C4F C3F C2F 107.0(6) . . ?
O1F C4F C3F 103.1(7) . . ?
C4G O1G C1G 104.8(7) . . ?
C2G C1G O1G 107.2(7) . . ?
C1G C2G C3G 98.2(8) . . ?
C2G C3G C4G 98.7(9) . . ?
O1G C4G C3G 105.3(8) . . ?
C1H O1H C4H 113.7(17) . . ?
O1H C1H C2H 99.7(17) . . ?
C1H C2H C3H 105.0(17) . . ?
C4H C3H C2H 103.5(16) . . ?
O1H C4H C3H 103.4(16) . . ?

loop_
_geom_bond_atom_site_label_1
_geom_bond_atom_site_label_2
_geom_bond_distance
_geom_bond_site_symmetry_2
_geom_bond_publ_flag
Zn1 N4 2.052(3) . ?
Zn1 N2 2.057(3) . ?
Zn1 Cl1 2.2044(10) . ?
Zn1 Cl2 2.2230(11) . ?
N2 C34 1.328(4) . ?
N2 C33 1.371(4) . ?
O2 C26 1.364(4) . ?
O2 C25 1.448(4) . ?
C2 C3 1.356(5) . ?
C2 N1 1.367(5) . ?
N1 C1 1.331(5) . ?
N1 Zn2 2.040(3) . ?
C1 C5 1.407(5) . ?
O3 C43 1.369(4) . ?
O3 C44 1.447(4) . ?
N3 C35 1.318(5) . ?
N3 C36 1.382(4) . ?
N3 Zn2 2.049(3) . ?
C3 C4 1.407(5) . ?
O4 C60 1.365(3) . ?
O4 C59 1.447(4) . ?
Cl5 C69 1.749(9) . ?
Cl5 C69 1.785(9) 2_666 ?
N4 C68 1.324(4) . ?
N4 C67 1.374(4) . ?
C4 C5 1.412(5) . ?
C4 C9 1.422(5) . ?
C32 C33 1.361(5) . ?
C32 C31 1.412(5) . ?
C35 C39 1.399(5) . ?
C36 C37 1.351(5) . ?
C38 C37 1.414(5) . ?
C38 C43 1.420(5) . ?
C38 C39 1.421(4) . ?
C39 C40 1.423(5) . ?
C3A C4A 1.357(8) . ?
C3A C2A 1.387(7) . ?
C3B C4B 1.368(7) . ?
C3B C2B 1.407(7) . ?
O1 C9 1.360(4) . ?
O1 C10 1.442(4) . ?
Zn2 Cl3 2.2161(10) . ?
Zn2 Cl4 2.2203(10) . ?
C5 C6 1.423(5) . ?
C6 C7 1.363(6) . ?
C7 C8 1.415(5) . ?
C8 C9 1.371(5) . ?
C10 C11 1.505(5) . ?
C11 C24 1.398(5) . ?
C11 C12 1.405(5) . ?
C12 C13 1.436(6) . ?
C12 C17 1.438(5) . ?
C13 C14 1.358(6) . ?
C14 C15 1.398(7) . ?
C15 C16 1.353(7) . ?
C16 C17 1.441(5) . ?
C17 C18 1.399(5) . ?
C18 C19 1.396(5) . ?
C18 C25 1.512(5) . ?
C19 C20 1.434(5) . ?
C19 C24 1.439(5) . ?
C20 C21 1.346(6) . ?
C21 C22 1.413(6) . ?
C22 C23 1.351(6) . ?
C23 C24 1.433(5) . ?
C26 C27 1.363(5) . ?
C26 C31 1.431(5) . ?
C27 C28 1.418(5) . ?
C28 C29 1.357(5) . ?
C29 C30 1.422(5) . ?
C30 C34 1.407(5) . ?
C30 C31 1.414(4) . ?
C40 C41 1.364(5) . ?
C41 C42 1.422(5) . ?
C42 C43 1.373(5) . ?
C44 C45 1.514(4) . ?
C45 C58 1.406(5) . ?
C45 C46 1.413(5) . ?
C46 C47 1.431(5) . ?
C46 C51 1.445(4) . ?
C47 C48 1.369(5) . ?
C48 C49 1.411(5) . ?
C49 C50 1.362(5) . ?
C50 C51 1.434(5) . ?
C51 C52 1.410(5) . ?
C52 C53 1.407(5) . ?
C52 C59 1.513(4) . ?
C53 C54 1.425(5) . ?
C53 C58 1.442(4) . ?
C54 C55 1.359(5) . ?
C55 C56 1.412(6) . ?
C56 C57 1.355(6) . ?
C57 C58 1.424(5) . ?
C60 C61 1.365(4) . ?
C60 C65 1.428(4) . ?
C61 C62 1.419(4) . ?
C62 C63 1.368(5) . ?
C63 C64 1.419(5) . ?
C64 C68 1.405(4) . ?
C64 C65 1.425(4) . ?
C65 C66 1.406(4) . ?
C66 C67 1.366(5) . ?
C1A C6A 1.390(7) . ?
C1A C2A 1.415(6) . ?
C1A C7A 1.495(7) . ?
C2A C8A 1.496(7) . ?
C4A C5A 1.386(7) . ?
C5A C6A 1.375(7) . ?
C1B C6B 1.375(7) . ?
C1B C2B 1.403(6) . ?
C1B C7B 1.514(7) . ?
C2B C8B 1.494(7) . ?
C4B C5B 1.383(7) . ?
C5B C6B 1.389(7) . ?
C1C C6C 1.383(6) . ?
C1C C2C 1.414(5) . ?
C1C C7C 1.489(5) . ?
C2C C3C 1.382(5) . ?
C2C C8C 1.500(5) . ?
C3C C4C 1.379(6) . ?
C4C C5C 1.377(6) . ?
C5C C6C 1.387(6) . ?
C1D C2D 1.3900 . ?
C1D C6D 1.3900 . ?
C1D C7D 1.501(9) . ?
C2D C3D 1.3900 . ?
C2D C8D 1.513(9) . ?
C3D C4D 1.3900 . ?
C4D C5D 1.3900 . ?
C5D C6D 1.3900 . ?
C1E C2E 1.3900 . ?
C1E C6E 1.3900 . ?
C1E C7E 1.495(9) . ?
C2E C3E 1.3900 . ?
C2E C8E 1.519(9) . ?
C3E C4E 1.3900 . ?
C4E C5E 1.3900 . ?
C5E C6E 1.3900 . ?
O1F C4F 1.200(13) . ?
O1F C1F 1.497(13) . ?
C1F C2F 1.407(13) . ?
C2F C3F 1.641(9) . ?
C3F C4F 1.628(11) . ?
O1G C4G 1.448(9) . ?
O1G C1G 1.477(9) . ?
C1G C2G 1.465(8) . ?
C2G C3G 1.525(9) . ?
C3G C4G 1.540(9) . ?
O1H C1H 1.435(10) . ?
O1H C4H 1.467(10) . ?
C1H C2H 1.511(10) . ?
C2H C3H 1.523(10) . ?
C3H C4H 1.518(10) . ?
